data_7102626
loop_
_publ_author_name
'Huang, Xiao-Chun'
'Zhang, Jie-Peng'
'Lin, Yan-Yong'
'Yu, Xiao-Lan'
'Chen, Xiao-Ming'

_publ_section_title
;
 Two mixed-valence copper(I,II) imidazolate coordination polymers:
 metal-valence tuning approach for new topological structures.
;
_journal_issue 9
_journal_name_full 'Chemical communications (Cambridge, England)'
_journal_page_first 1100
_journal_page_last 1101
_journal_paper_doi 10.1039/b401691b
_journal_year 2004
_chemical_formula_sum 'C12 H12 Cu3 N8'
_chemical_formula_weight 458.92
_chemical_name_systematic
;
?
;
_space_group_IT_number 2
_symmetry_space_group_name_Hall '-P 1'
_symmetry_space_group_name_H-M 'P -1'
_atom_sites_solution_hydrogens geom
_atom_sites_solution_primary direct
_atom_sites_solution_secondary difmap
_audit_creation_method SHELXL-97
_cell_angle_alpha 105.550(2)
_cell_angle_beta 90.044(2)
_cell_angle_gamma 90.586(2)
_cell_formula_units_Z 1
_cell_length_a 5.5367(5)
_cell_length_b 6.7153(6)
_cell_length_c 10.0436(9)
_cell_measurement_temperature 123(2)
_cell_volume 359.74(6)
_computing_structure_refinement 'SHELXL-97 (Sheldrick, 1997)'
_computing_structure_solution 'SHELXS-97 (Sheldrick, 1990)'
_diffrn_ambient_temperature 123(2)
_diffrn_measured_fraction_theta_full 0.975
_diffrn_measured_fraction_theta_max 0.975
_diffrn_radiation_monochromator graphite
_diffrn_radiation_source 'fine-focus sealed tube'
_diffrn_radiation_type MoK\a
_diffrn_radiation_wavelength 0.71073
_diffrn_reflns_av_R_equivalents 0.0182
_diffrn_reflns_av_sigmaI/netI 0.0364
_diffrn_reflns_limit_h_max 7
_diffrn_reflns_limit_h_min -7
_diffrn_reflns_limit_k_max 8
_diffrn_reflns_limit_k_min -8
_diffrn_reflns_limit_l_max 13
_diffrn_reflns_limit_l_min -13
_diffrn_reflns_number 3216
_diffrn_reflns_theta_full 28.00
_diffrn_reflns_theta_max 28.00
_diffrn_reflns_theta_min 3.15
_exptl_absorpt_coefficient_mu 4.404
_exptl_absorpt_correction_T_max 0.8099
_exptl_absorpt_correction_T_min 0.6201
_exptl_crystal_density_diffrn 2.118
_exptl_crystal_density_method 'not measured'
_exptl_crystal_F_000 227
_exptl_crystal_size_max 0.12
_exptl_crystal_size_mid 0.10
_exptl_crystal_size_min 0.05
_refine_diff_density_max 0.868
_refine_diff_density_min -0.978
_refine_diff_density_rms 0.182
_refine_ls_extinction_method none
_refine_ls_goodness_of_fit_ref 1.156
_refine_ls_hydrogen_treatment mixed
_refine_ls_matrix_type full
_refine_ls_number_parameters 109
_refine_ls_number_reflns 1692
_refine_ls_number_restraints 0
_refine_ls_restrained_S_all 1.156
_refine_ls_R_factor_all 0.0467
_refine_ls_R_factor_gt 0.0446
_refine_ls_shift/su_max 0.000
_refine_ls_shift/su_mean 0.000
_refine_ls_structure_factor_coef Fsqd
_refine_ls_weighting_details 'calc w=1/[\s^2^(Fo^2^)+(0.0508P)^2^+2.1590P] where P=(Fo^2^+2Fc^2^)/3'
_refine_ls_weighting_scheme calc
_refine_ls_wR_factor_gt 0.1216
_refine_ls_wR_factor_ref 0.1228
_reflns_number_gt 1583
_reflns_number_total 1692
_reflns_threshold_expression >2sigma(I)
_cod_data_source_file b401691b.txt
_cod_data_source_block cu
_cod_database_code 7102626

loop_
_symmetry_equiv_pos_as_xyz
'x, y, z'
'-x, -y, -z'

loop_
_atom_site_label
_atom_site_type_symbol
_atom_site_fract_x
_atom_site_fract_y
_atom_site_fract_z
_atom_site_U_iso_or_equiv
_atom_site_adp_type
_atom_site_occupancy
_atom_site_symmetry_multiplicity
_atom_site_calc_flag
_atom_site_refinement_flags
Cu1 Cu 1.0000 1.0000 0.0000 0.0083(2) Uani 1 2 d S
Cu2 Cu 0.5000 1.0000 0.5000 0.0141(2) Uani 1 2 d S
Cu3 Cu 0.5000 0.5000 -0.5000 0.0131(2) Uani 1 2 d S
N1 N 0.7801(7) 0.7931(6) -0.1244(4) 0.0148(8) Uani 1 1 d .
N2 N 0.5941(7) 0.5995(6) -0.3149(4) 0.0138(8) Uani 1 1 d .
N3 N 0.7299(7) 0.9147(6) 0.3615(4) 0.0145(8) Uani 1 1 d .
N4 N 0.9128(7) 0.8935(6) 0.1596(4) 0.0119(7) Uani 1 1 d .
C1 C 0.4694(9) 0.5757(7) -0.2015(5) 0.0162(9) Uani 1 1 d .
H1A H 0.3083 0.4821 -0.2039 0.019 Uiso 1 1 d R
C2 C 0.5849(9) 0.6915(7) -0.0850(5) 0.0148(9) Uani 1 1 d .
H2A H 0.5321 0.7020 0.0206 0.018 Uiso 1 1 d R
C3 C 0.7791(8) 0.7298(7) -0.2629(5) 0.0133(9) Uani 1 1 d .
H3A H 0.9128 0.7785 -0.3266 0.016 Uiso 1 1 d R
C4 C 1.0516(8) 0.7926(7) 0.2337(5) 0.0118(8) Uani 1 1 d .
H4A H 1.2204 0.7159 0.1998 0.014 Uiso 1 1 d R
C5 C 0.9419(8) 0.8051(7) 0.3568(5) 0.0127(9) Uani 1 1 d .
H5A H 1.0087 0.7405 0.4375 0.015 Uiso 1 1 d R
C6 C 0.7230(8) 0.9632(7) 0.2411(5) 0.0123(8) Uani 1 1 d .
H6A H 0.5783 1.0502 0.2118 0.015 Uiso 1 1 d R

loop_
_atom_site_aniso_label
_atom_site_aniso_U_11
_atom_site_aniso_U_22
_atom_site_aniso_U_33
_atom_site_aniso_U_23
_atom_site_aniso_U_13
_atom_site_aniso_U_12
Cu1 0.0100(4) 0.0098(4) 0.0048(3) 0.0016(3) -0.0016(3) -0.0033(3)
Cu2 0.0141(4) 0.0200(4) 0.0068(4) 0.0014(3) 0.0030(3) -0.0022(3)
Cu3 0.0152(4) 0.0154(4) 0.0064(4) -0.0010(3) -0.0043(3) -0.0031(3)
N1 0.0178(19) 0.0148(19) 0.0105(18) 0.0014(15) -0.0048(15) -0.0041(15)
N2 0.0153(19) 0.0120(18) 0.0126(19) 0.0010(15) -0.0041(15) 0.0000(14)
N3 0.0165(19) 0.0163(19) 0.0099(18) 0.0024(15) 0.0004(15) -0.0021(15)
N4 0.0125(18) 0.0127(18) 0.0098(17) 0.0021(14) -0.0029(14) -0.0040(14)
C1 0.018(2) 0.015(2) 0.015(2) 0.0029(18) -0.0055(18) -0.0038(18)
C2 0.018(2) 0.015(2) 0.012(2) 0.0042(17) -0.0032(17) -0.0046(17)
C3 0.015(2) 0.013(2) 0.012(2) 0.0021(17) -0.0039(16) -0.0032(17)
C4 0.013(2) 0.0080(19) 0.013(2) 0.0001(16) -0.0015(16) -0.0024(16)
C5 0.017(2) 0.011(2) 0.010(2) 0.0012(16) -0.0041(16) -0.0043(16)
C6 0.012(2) 0.011(2) 0.013(2) 0.0006(16) -0.0008(16) -0.0024(16)

loop_
_atom_type_symbol
_atom_type_description
_atom_type_scat_dispersion_real
_atom_type_scat_dispersion_imag
_atom_type_scat_source
C C 0.0033 0.0016 'International Tables Vol C Tables 4.2.6.8 and 6.1.1.4'
H H 0.0000 0.0000 'International Tables Vol C Tables 4.2.6.8 and 6.1.1.4'
N N 0.0061 0.0033 'International Tables Vol C Tables 4.2.6.8 and 6.1.1.4'
Cu Cu 0.3201 1.2651 'International Tables Vol C Tables 4.2.6.8 and 6.1.1.4'

loop_
_geom_angle_atom_site_label_1
_geom_angle_atom_site_label_2
_geom_angle_atom_site_label_3
_geom_angle
_geom_angle_site_symmetry_1
_geom_angle_site_symmetry_3
N4 Cu1 N4 180.000(1) 2_775 .
N4 Cu1 N1 88.87(16) 2_775 .
N4 Cu1 N1 91.13(16) . .
N4 Cu1 N1 91.13(16) 2_775 2_775
N4 Cu1 N1 88.87(16) . 2_775
N1 Cu1 N1 180.0(2) . 2_775
N3 Cu2 N3 180.000(1) 2_676 .
N2 Cu3 N2 180.0 2_664 .
C3 N1 C2 104.6(4) . .
C3 N1 Cu1 128.4(3) . .
C2 N1 Cu1 126.8(3) . .
C3 N2 C1 105.3(4) . .
C3 N2 Cu3 127.7(3) . .
C1 N2 Cu3 126.5(3) . .
C6 N3 C5 104.6(4) . .
C6 N3 Cu2 123.7(3) . .
C5 N3 Cu2 131.7(3) . .
C6 N4 C4 104.8(4) . .
C6 N4 Cu1 122.7(3) . .
C4 N4 Cu1 129.8(3) . .
C2 C1 N2 108.1(4) . .
C1 C2 N1 108.8(4) . .
N1 C3 N2 113.2(4) . .
C5 C4 N4 108.7(4) . .
C4 C5 N3 108.4(4) . .
N3 C6 N4 113.5(4) . .

loop_
_geom_bond_atom_site_label_1
_geom_bond_atom_site_label_2
_geom_bond_distance
_geom_bond_site_symmetry_2
Cu1 N4 1.981(4) 2_775
Cu1 N4 1.981(4) .
Cu1 N1 2.001(4) .
Cu1 N1 2.001(4) 2_775
Cu2 N3 1.864(4) 2_676
Cu2 N3 1.864(4) .
Cu3 N2 1.871(4) 2_664
Cu3 N2 1.871(4) .
N1 C3 1.341(6) .
N1 C2 1.386(6) .
N2 C3 1.350(6) .
N2 C1 1.376(6) .
N3 C6 1.335(6) .
N3 C5 1.386(6) .
N4 C6 1.341(6) .
N4 C4 1.373(6) .
C1 C2 1.373(6) .
C4 C5 1.360(6) .
